data_7119137
loop_
_publ_author_name
'Quentin Dufrois'
'Laure Vendier'
'Michel Etienne'

_publ_section_title
;
 alpha-CC agostic structures and aggregation diversity in
 cyclopropyllithium derivatives
;
_journal_name_full Chem.Commun.
_journal_page_first 6781
_journal_volume 52
_journal_year 2016
_chemical_compound_source 'synthesis as described'
_chemical_formula_moiety 'C33 H49 Li2 O3'
_chemical_formula_sum 'C33 H49 Li2 O3'
_chemical_formula_weight 507.6
_chemical_name_systematic
;
 ?
;
_space_group_IT_number 2
_symmetry_cell_setting triclinic
_symmetry_Int_Tables_number 2
_symmetry_space_group_name_Hall '-P 1'
_symmetry_space_group_name_H-M 'P -1'
_atom_sites_solution_hydrogens geom
_atom_sites_solution_primary direct
_atom_sites_solution_secondary difmap
_audit_creation_date 2016-01-11T14:30:32-00:00
_audit_creation_method 'WinGX routine CIF_UPDATE'
_audit_update_record
;
2016-03-29 deposited with the CCDC.
2016-04-13 downloaded from the CCDC.
;
_cell_angle_alpha 80.998(2)
_cell_angle_beta 82.494(2)
_cell_angle_gamma 70.198(2)
_cell_formula_units_Z 2
_cell_length_a 8.5802(5)
_cell_length_b 9.4380(5)
_cell_length_c 20.2265(11)
_cell_measurement_reflns_used 9924
_cell_measurement_temperature 100(2)
_cell_measurement_theta_max 28.32
_cell_measurement_theta_min 2.53
_cell_measurement_wavelength 0.71073
_cell_volume 1516.79(15)
_computing_cell_refinement 'Bruker SAINT'
_computing_data_collection 'Bruker APEX2'
_computing_data_reduction 'Bruker SAINT'
_computing_molecular_graphics 'Ortep-3 for Windows (Farrugia, 1997)'
_computing_publication_material 'WinGX publication routines (Farrugia, 1999)'
_computing_structure_refinement 'SHELXL-97 (Sheldrick, 1997)'
_computing_structure_solution 'SHELXS-97 (Sheldrick 2008)'
_diffrn_ambient_temperature 100(2)
_diffrn_measured_fraction_theta_full 0.999
_diffrn_measured_fraction_theta_max 0.999
_diffrn_measurement_device_type 'Bruker Kappa APEX II'
_diffrn_measurement_method \w-\f
_diffrn_radiation_monochromator graphite
_diffrn_radiation_source micro-source
_diffrn_radiation_type MoK\a
_diffrn_radiation_wavelength 0.71073
_diffrn_reflns_av_R_equivalents 0.0362
_diffrn_reflns_av_unetI/netI 0.0329
_diffrn_reflns_limit_h_max 9
_diffrn_reflns_limit_h_min -10
_diffrn_reflns_limit_k_max 11
_diffrn_reflns_limit_k_min -11
_diffrn_reflns_limit_l_max 24
_diffrn_reflns_limit_l_min -24
_diffrn_reflns_number 27496
_diffrn_reflns_theta_full 25.35
_diffrn_reflns_theta_max 25.35
_diffrn_reflns_theta_min 2.31
_diffrn_standards_decay_% 0
_diffrn_standards_interval_count 0
_diffrn_standards_interval_time 0
_diffrn_standards_number 0
_exptl_absorpt_coefficient_mu 0.068
_exptl_absorpt_correction_T_max 0.975
_exptl_absorpt_correction_T_min 0.883
_exptl_absorpt_correction_type multi-scan
_exptl_absorpt_process_details
;
        [c.f. r.h. blessing, acta cryst. (1995), a51, 33-38]
;
_exptl_crystal_colour colourless
_exptl_crystal_density_diffrn 1.111
_exptl_crystal_density_method 'not measured'
_exptl_crystal_description plate
_exptl_crystal_F_000 554
_exptl_crystal_size_max 0.2
_exptl_crystal_size_mid 0.12
_exptl_crystal_size_min 0.03
_refine_diff_density_max 0.376
_refine_diff_density_min -0.326
_refine_diff_density_rms 0.045
_refine_ls_extinction_method none
_refine_ls_goodness_of_fit_ref 1.04
_refine_ls_hydrogen_treatment constr
_refine_ls_matrix_type full
_refine_ls_number_parameters 346
_refine_ls_number_reflns 5557
_refine_ls_number_restraints 0
_refine_ls_restrained_S_all 1.04
_refine_ls_R_factor_all 0.0731
_refine_ls_R_factor_gt 0.0548
_refine_ls_shift/su_max 0
_refine_ls_shift/su_mean 0
_refine_ls_structure_factor_coef Fsqd
_refine_ls_weighting_details 'calc w=1/[\s^2^(Fo^2^)+(0.0558P)^2^+1.2605P] where P=(Fo^2^+2Fc^2^)/3'
_refine_ls_weighting_scheme calc
_refine_ls_wR_factor_gt 0.134
_refine_ls_wR_factor_ref 0.1433
_reflns_number_gt 4351
_reflns_number_total 5557
_reflns_threshold_expression >2sigma(I)
_cod_data_source_file c6cc02638a2.cif
_cod_data_source_block QD2050B
_cod_database_code 7119137

loop_
_symmetry_equiv_pos_as_xyz
'x, y, z'
'-x, -y, -z'

loop_
_atom_site_label
_atom_site_type_symbol
_atom_site_fract_x
_atom_site_fract_y
_atom_site_fract_z
_atom_site_U_iso_or_equiv
_atom_site_adp_type
_atom_site_occupancy
_atom_site_symmetry_multiplicity
_atom_site_calc_flag
_atom_site_refinement_flags
_atom_site_disorder_assembly
_atom_site_disorder_group
C30 C 0.2130(3) 0.5620(2) 0.82014(13) 0.0349(6) Uani 1 1 d . . .
H30A H 0.2172 0.6069 0.8607 0.042 Uiso 1 1 calc R . .
H30B H 0.1098 0.5352 0.8246 0.042 Uiso 1 1 calc R . .
C29 C 0.2198(3) 0.6718(3) 0.75725(15) 0.0468(7) Uani 1 1 d . . .
H29A H 0.1704 0.65 0.7201 0.056 Uiso 1 1 calc R . .
H29B H 0.1623 0.7783 0.7659 0.056 Uiso 1 1 calc R . .
C28 C 0.4043(3) 0.6401(3) 0.74234(12) 0.0393(6) Uani 1 1 d . . .
H28A H 0.448 0.6899 0.7718 0.047 Uiso 1 1 calc R . .
H28B H 0.4326 0.6737 0.6948 0.047 Uiso 1 1 calc R . .
C27 C 0.4695(3) 0.4692(2) 0.75764(11) 0.0332(5) Uani 1 1 d . . .
H27A H 0.4708 0.4206 0.7175 0.04 Uiso 1 1 calc R . .
H27B H 0.5839 0.4356 0.7719 0.04 Uiso 1 1 calc R . .
C26 C 0.2188(3) 0.2753(3) 0.96233(11) 0.0394(6) Uani 1 1 d . . .
H26A H 0.2572 0.3647 0.952 0.047 Uiso 1 1 calc R A 1
H26B H 0.3043 0.1915 0.9863 0.047 Uiso 1 1 calc R A 1
C25A C 0.0582(6) 0.3128(6) 1.0036(2) 0.0394(7) Uani 0.54 1 d P B 1
H25A H -0.0192 0.4134 0.9877 0.047 Uiso 0.54 1 calc PR B 1
H25B H 0.0726 0.3083 1.0518 0.047 Uiso 0.54 1 calc PR B 1
C24B C 0.0023(6) 0.1827(6) 0.9900(2) 0.0394(7) Uani 0.54 1 d P B 1
H24A H -0.1179 0.2025 1.0027 0.047 Uiso 0.54 1 calc PR B 1
H24B H 0.0661 0.0846 1.0141 0.047 Uiso 0.54 1 calc PR B 1
C24A C -0.0563(7) 0.2600(7) 0.9729(3) 0.0394(7) Uani 0.46 1 d P B 2
H24C H -0.1128 0.37 0.9612 0.047 Uiso 0.46 1 calc PR B 2
H24D H -0.1392 0.2111 0.9938 0.047 Uiso 0.46 1 calc PR B 2
C25B C 0.0796(8) 0.2307(8) 1.0164(3) 0.0394(7) Uani 0.46 1 d P B 2
H25C H 0.1199 0.1229 1.0358 0.047 Uiso 0.46 1 calc PR B 2
H25D H 0.0451 0.2961 1.053 0.047 Uiso 0.46 1 calc PR B 2
C23 C 0.0427(3) 0.1858(3) 0.91261(12) 0.0359(6) Uani 1 1 d . . .
H23A H 0.0648 0.0846 0.8984 0.043 Uiso 1 1 calc R B 1
H23B H -0.0494 0.2605 0.8883 0.043 Uiso 1 1 calc R B 1
C19 C 0.8568(3) -0.0328(3) 0.65219(15) 0.0496(7) Uani 1 1 d . B .
H19A H 0.8154 -0.1148 0.645 0.06 Uiso 1 1 calc R . .
H19B H 0.917 -0.0651 0.6934 0.06 Uiso 1 1 calc R . .
C20 C 0.9660(4) -0.0048(3) 0.59583(16) 0.0561(8) Uani 1 1 d . . .
H20A H 0.9505 -0.0482 0.5566 0.067 Uiso 1 1 calc R . .
H20B H 1.0832 -0.0517 0.6066 0.067 Uiso 1 1 calc R . .
C21 C 0.9235(3) 0.1649(3) 0.58049(12) 0.0371(6) Uani 1 1 d . . .
H21A H 1.0159 0.1977 0.5896 0.044 Uiso 1 1 calc R . .
H21B H 0.8997 0.1987 0.5329 0.044 Uiso 1 1 calc R . .
C22 C 0.7715(3) 0.2278(3) 0.62666(13) 0.0371(6) Uani 1 1 d . B .
H22A H 0.7972 0.281 0.6602 0.045 Uiso 1 1 calc R . .
H22B H 0.6815 0.301 0.6007 0.045 Uiso 1 1 calc R . .
C10 C 0.6051(2) 0.0451(2) 0.83529(10) 0.0213(4) Uani 1 1 d . B .
C11 C 0.6351(3) 0.1299(2) 0.88804(11) 0.0255(5) Uani 1 1 d . B .
H11A H 0.5754 0.2404 0.8859 0.031 Uiso 1 1 calc R . .
H11B H 0.6521 0.0763 0.934 0.031 Uiso 1 1 calc R . .
C12 C 0.7686(3) 0.0752(2) 0.83334(11) 0.0271(5) Uani 1 1 d . . .
H12A H 0.8677 -0.0119 0.8457 0.033 Uiso 1 1 calc R . .
H12B H 0.7911 0.1521 0.7976 0.033 Uiso 1 1 calc R . .
C13 C 0.6092(2) -0.1122(2) 0.85804(9) 0.0191(4) Uani 1 1 d . . .
C14 C 0.4914(2) -0.1465(2) 0.90716(10) 0.0224(4) Uani 1 1 d . . .
H14 H 0.408 -0.0659 0.9269 0.027 Uiso 1 1 calc R . .
C15 C 0.4924(3) -0.2938(2) 0.92777(11) 0.0280(5) Uani 1 1 d . . .
H15 H 0.4108 -0.3123 0.9613 0.034 Uiso 1 1 calc R . .
C16 C 0.6109(3) -0.4142(2) 0.89995(11) 0.0323(5) Uani 1 1 d . . .
H16 H 0.612 -0.5153 0.9141 0.039 Uiso 1 1 calc R . .
C17 C 0.7279(3) -0.3842(2) 0.85101(11) 0.0311(5) Uani 1 1 d . . .
H17 H 0.8096 -0.4658 0.8312 0.037 Uiso 1 1 calc R . .
C18 C 0.7277(2) -0.2372(2) 0.83050(10) 0.0240(5) Uani 1 1 d . . .
H18 H 0.8099 -0.2202 0.7969 0.029 Uiso 1 1 calc R . .
C1 C 0.2956(2) 0.1784(2) 0.72567(9) 0.0195(4) Uani 1 1 d . B .
C3 C 0.2180(3) 0.0584(2) 0.75732(10) 0.0246(5) Uani 1 1 d . B .
H3A H 0.2499 0.006 0.8023 0.03 Uiso 1 1 calc R . .
H3B H 0.1014 0.0757 0.7491 0.03 Uiso 1 1 calc R . .
C2 C 0.3477(3) 0.0250(2) 0.69897(10) 0.0242(5) Uani 1 1 d . . .
H2A H 0.3104 0.0221 0.6551 0.029 Uiso 1 1 calc R . .
H2B H 0.459 -0.0476 0.7083 0.029 Uiso 1 1 calc R . .
C4 C 0.1905(2) 0.3083(2) 0.68367(10) 0.0193(4) Uani 1 1 d . . .
C9 C 0.0304(2) 0.3954(2) 0.70749(10) 0.0238(4) Uani 1 1 d . . .
H9 H -0.0131 0.3671 0.7513 0.029 Uiso 1 1 calc R . .
C8 C -0.0655(3) 0.5215(2) 0.66862(12) 0.0295(5) Uani 1 1 d . . .
H8 H -0.173 0.5782 0.6862 0.035 Uiso 1 1 calc R . .
C7 C -0.0068(3) 0.5654(2) 0.60484(12) 0.0314(5) Uani 1 1 d . . .
H7 H -0.0728 0.6518 0.5784 0.038 Uiso 1 1 calc R . .
C6 C 0.1505(3) 0.4813(2) 0.57980(11) 0.0303(5) Uani 1 1 d . . .
H6 H 0.1921 0.5097 0.5357 0.036 Uiso 1 1 calc R . .
C5 C 0.2471(3) 0.3564(2) 0.61861(10) 0.0248(5) Uani 1 1 d . . .
H5 H 0.355 0.3016 0.6007 0.03 Uiso 1 1 calc R . .
C31 C 0.5416(3) 0.0609(2) 0.49533(11) 0.0260(5) Uani 1 1 d . . .
H31A H 0.5553 0.0831 0.5401 0.031 Uiso 1 1 calc R . .
H31B H 0.6538 0.0212 0.4721 0.031 Uiso 1 1 calc R . .
C32 C 0.4444(3) 0.2073(2) 0.45523(11) 0.0308(5) Uani 1 1 d . . .
H32A H 0.3313 0.246 0.4779 0.037 Uiso 1 1 calc R . .
H32B H 0.433 0.1857 0.4101 0.037 Uiso 1 1 calc R . .
C33 C 0.5268(3) 0.3294(3) 0.44756(13) 0.0422(6) Uani 1 1 d . . .
H33A H 0.534 0.3546 0.492 0.063 Uiso 1 1 calc R . .
H33B H 0.4606 0.4204 0.4206 0.063 Uiso 1 1 calc R . .
H33C H 0.6388 0.2919 0.4251 0.063 Uiso 1 1 calc R . .
Li2 Li 0.3504(4) 0.2193(4) 0.82298(16) 0.0215(7) Uani 1 1 d . . .
Li1 Li 0.5531(4) 0.1082(4) 0.73271(17) 0.0263(8) Uani 1 1 d . B .
O3 O 0.35724(17) 0.43026(15) 0.81135(7) 0.0248(3) Uani 1 1 d . B .
O2 O 0.18937(17) 0.23015(16) 0.90125(7) 0.0251(3) Uani 1 1 d . B .
O1 O 0.72092(17) 0.10315(16) 0.65954(7) 0.0282(4) Uani 1 1 d . . .

loop_
_atom_site_aniso_label
_atom_site_aniso_U_11
_atom_site_aniso_U_22
_atom_site_aniso_U_33
_atom_site_aniso_U_23
_atom_site_aniso_U_13
_atom_site_aniso_U_12
C30 0.0270(12) 0.0190(11) 0.0555(15) -0.0090(10) -0.0038(11) -0.0011(9)
C29 0.0544(17) 0.0213(12) 0.0693(19) 0.0066(12) -0.0334(14) -0.0131(11)
C28 0.0628(17) 0.0270(12) 0.0332(13) 0.0049(10) -0.0097(12) -0.0229(12)
C27 0.0438(14) 0.0272(12) 0.0314(12) -0.0047(9) 0.0072(10) -0.0183(11)
C26 0.0378(14) 0.0613(17) 0.0230(12) -0.0167(11) -0.0002(10) -0.0168(12)
C25A 0.0370(17) 0.046(2) 0.0259(16) 0.0011(15) 0.0052(12) -0.0062(16)
C24B 0.0370(17) 0.046(2) 0.0259(16) 0.0011(15) 0.0052(12) -0.0062(16)
C24A 0.0370(17) 0.046(2) 0.0259(16) 0.0011(15) 0.0052(12) -0.0062(16)
C25B 0.0370(17) 0.046(2) 0.0259(16) 0.0011(15) 0.0052(12) -0.0062(16)
C23 0.0273(12) 0.0494(15) 0.0337(13) -0.0071(11) 0.0073(10) -0.0185(11)
C19 0.0369(14) 0.0256(13) 0.0647(18) 0.0049(12) 0.0191(13) 0.0047(11)
C20 0.0493(17) 0.0362(15) 0.0664(19) -0.0083(13) 0.0313(14) -0.0052(13)
C21 0.0404(14) 0.0388(13) 0.0339(13) -0.0050(10) 0.0102(11) -0.0199(11)
C22 0.0391(14) 0.0261(12) 0.0460(14) -0.0044(10) 0.0060(11) -0.0141(11)
C10 0.0181(10) 0.0209(10) 0.0234(10) -0.0018(8) -0.0004(8) -0.0051(8)
C11 0.0257(11) 0.0214(10) 0.0289(11) -0.0026(8) -0.0040(9) -0.0065(9)
C12 0.0221(11) 0.0260(11) 0.0327(12) -0.0007(9) -0.0016(9) -0.0087(9)
C13 0.0157(10) 0.0225(10) 0.0175(10) -0.0007(8) -0.0071(8) -0.0029(8)
C14 0.0192(10) 0.0238(11) 0.0217(10) -0.0028(8) -0.0020(8) -0.0036(8)
C15 0.0288(12) 0.0316(12) 0.0247(11) -0.0003(9) 0.0003(9) -0.0136(10)
C16 0.0450(14) 0.0188(11) 0.0337(12) 0.0010(9) -0.0061(10) -0.0117(10)
C17 0.0351(13) 0.0222(11) 0.0313(12) -0.0077(9) -0.0012(10) -0.0021(10)
C18 0.0204(10) 0.0264(11) 0.0221(10) -0.0045(8) 0.0007(8) -0.0040(9)
C1 0.0207(10) 0.0170(10) 0.0195(10) -0.0045(8) -0.0002(8) -0.0039(8)
C3 0.0263(11) 0.0223(11) 0.0250(11) -0.0019(8) -0.0025(9) -0.0078(9)
C2 0.0276(11) 0.0174(10) 0.0258(11) -0.0044(8) -0.0038(9) -0.0036(9)
C4 0.0199(10) 0.0168(10) 0.0229(10) -0.0061(8) -0.0032(8) -0.0060(8)
C9 0.0224(11) 0.0209(10) 0.0267(11) -0.0059(8) 0.0004(8) -0.0049(9)
C8 0.0207(11) 0.0222(11) 0.0437(13) -0.0098(9) -0.0049(9) -0.0009(9)
C7 0.0321(12) 0.0203(11) 0.0391(13) 0.0027(9) -0.0148(10) -0.0034(9)
C6 0.0347(12) 0.0254(11) 0.0281(12) 0.0018(9) -0.0052(9) -0.0076(10)
C5 0.0234(11) 0.0212(10) 0.0270(11) -0.0032(8) -0.0007(9) -0.0042(9)
C31 0.0232(11) 0.0269(11) 0.0263(11) -0.0072(9) -0.0024(9) -0.0040(9)
C32 0.0346(12) 0.0259(11) 0.0284(12) -0.0053(9) -0.0030(10) -0.0042(10)
C33 0.0598(17) 0.0287(13) 0.0375(14) -0.0038(10) -0.0007(12) -0.0150(12)
Li2 0.0245(17) 0.0188(16) 0.0207(16) -0.0034(13) 0.0007(13) -0.0070(14)
Li1 0.0216(17) 0.0278(18) 0.0242(18) -0.0019(14) 0.0016(14) -0.0029(15)
O3 0.0267(8) 0.0155(7) 0.0285(8) -0.0027(6) 0.0028(6) -0.0039(6)
O2 0.0228(7) 0.0334(8) 0.0205(7) -0.0085(6) 0.0028(6) -0.0104(6)
O1 0.0244(8) 0.0233(8) 0.0298(8) -0.0017(6) 0.0078(6) -0.0031(6)

loop_
_atom_type_symbol
_atom_type_description
_atom_type_scat_dispersion_real
_atom_type_scat_dispersion_imag
_atom_type_scat_source
C C 0.0033 0.0016 'International Tables Vol C Tables 4.2.6.8 and 6.1.1.4'
H H 0 0 'International Tables Vol C Tables 4.2.6.8 and 6.1.1.4'
O O 0.0106 0.006 'International Tables Vol C Tables 4.2.6.8 and 6.1.1.4'
Li Li -0.0003 0.0001 'International Tables Vol C Tables 4.2.6.8 and 6.1.1.4'

loop_
_geom_angle_atom_site_label_1
_geom_angle_atom_site_label_2
_geom_angle_atom_site_label_3
_geom_angle
_geom_angle_site_symmetry_1
_geom_angle_site_symmetry_3
O3 C30 C29 105.06(19) . .
C28 C29 C30 101.65(19) . .
C29 C28 C27 101.55(19) . .
O3 C27 C28 105.82(18) . .
O2 C26 C25A 106.2(3) . .
O2 C26 C25B 102.2(3) . .
C25A C26 C25B 27.2(2) . .
C26 C25A C24B 98.4(4) . .
C25A C24B C23 101.2(3) . .
C25B C24A C23 99.7(4) . .
C24A C25B C26 100.6(4) . .
O2 C23 C24A 106.0(3) . .
O2 C23 C24B 102.9(3) . .
C24A C23 C24B 29.8(2) . .
O1 C19 C20 108.6(2) . .
C19 C20 C21 107.0(2) . .
C22 C21 C20 104.56(18) . .
O1 C22 C21 107.50(18) . .
C13 C10 C12 115.95(17) . .
C13 C10 C11 115.80(16) . .
C12 C10 C11 59.09(13) . .
C13 C10 Li1 111.17(16) . .
C12 C10 Li1 100.88(16) . .
C11 C10 Li1 133.02(17) . .
C13 C10 Li2 116.14(15) . .
C12 C10 Li2 127.17(16) . .
C11 C10 Li2 90.53(14) . .
Li1 C10 Li2 67.66(13) . .
C12 C11 C10 60.21(13) . .
C12 C11 Li2 102.74(14) . .
C10 C11 Li2 55.67(12) . .
C11 C12 C10 60.70(13) . .
C14 C13 C18 115.65(18) . .
C14 C13 C10 122.00(17) . .
C18 C13 C10 122.32(18) . .
C15 C14 C13 122.32(19) . .
C16 C15 C14 120.6(2) . .
C15 C16 C17 118.6(2) . .
C16 C17 C18 121.0(2) . .
C17 C18 C13 121.86(19) . .
C4 C1 C3 116.30(17) . .
C4 C1 C2 116.11(16) . .
C3 C1 C2 59.23(13) . .
C4 C1 Li1 129.27(17) . .
C3 C1 Li1 113.02(16) . .
C2 C1 Li1 79.89(15) . .
C4 C1 Li2 117.67(15) . .
C3 C1 Li2 93.42(14) . .
C2 C1 Li2 126.11(16) . .
Li1 C1 Li2 69.37(14) . .
C2 C3 C1 60.62(13) . .
C2 C3 Li2 99.16(14) . .
C1 C3 Li2 53.08(12) . .
C3 C2 C1 60.15(13) . .
C3 C2 Li1 100.76(15) . .
C1 C2 Li1 60.71(13) . .
C5 C4 C9 116.21(18) . .
C5 C4 C1 121.80(17) . .
C9 C4 C1 121.93(18) . .
C8 C9 C4 121.7(2) . .
C7 C8 C9 120.7(2) . .
C8 C7 C6 118.9(2) . .
C5 C6 C7 120.5(2) . .
C6 C5 C4 121.96(19) . .
C32 C31 C31 113.2(2) . 2_656
C31 C32 C33 112.77(19) . .
O2 Li2 O3 99.42(15) . .
O2 Li2 C1 120.98(17) . .
O3 Li2 C1 106.69(16) . .
O2 Li2 C10 116.13(16) . .
O3 Li2 C10 112.04(16) . .
C1 Li2 C10 101.50(14) . .
O2 Li2 Li1 158.65(19) . .
O3 Li2 Li1 101.88(16) . .
C1 Li2 Li1 53.32(12) . .
C10 Li2 Li1 53.57(12) . .
O2 Li2 C11 98.81(14) . .
O3 Li2 C11 88.29(13) . .
C1 Li2 C11 133.17(15) . .
C10 Li2 C11 33.80(8) . .
Li1 Li2 C11 80.50(13) . .
O2 Li2 C3 94.39(13) . .
O3 Li2 C3 135.65(16) . .
C1 Li2 C3 33.50(8) . .
C10 Li2 C3 98.72(13) . .
Li1 Li2 C3 71.17(13) . .
C11 Li2 C3 130.90(13) . .
O1 Li1 C1 126.50(19) . .
O1 Li1 C10 123.75(18) . .
C1 Li1 C10 109.74(16) . .
O1 Li1 C2 108.55(17) . .
C1 Li1 C2 39.40(9) . .
C10 Li1 C2 115.97(17) . .
O1 Li1 Li2 156.0(2) . .
C1 Li1 Li2 57.31(12) . .
C10 Li1 Li2 58.76(12) . .
C2 Li1 Li2 87.72(14) . .
C30 O3 C27 109.06(16) . .
C30 O3 Li2 123.95(16) . .
C27 O3 Li2 117.18(15) . .
C23 O2 C26 109.42(16) . .
C23 O2 Li2 130.22(16) . .
C26 O2 Li2 120.10(16) . .
C19 O1 C22 108.11(17) . .
C19 O1 Li1 119.82(17) . .
C22 O1 Li1 126.84(17) . .

loop_
_geom_bond_atom_site_label_1
_geom_bond_atom_site_label_2
_geom_bond_distance
_geom_bond_site_symmetry_2
C30 O3 1.442(2) .
C30 C29 1.518(4) .
C29 C28 1.506(4) .
C28 C27 1.513(3) .
C27 O3 1.444(3) .
C26 O2 1.446(3) .
C26 C25A 1.477(5) .
C26 C25B 1.629(6) .
C25A C24B 1.534(8) .
C24B C23 1.556(5) .
C24A C25B 1.478(9) .
C24A C23 1.514(6) .
C23 O2 1.436(3) .
C19 O1 1.424(3) .
C19 C20 1.429(3) .
C20 C21 1.508(3) .
C21 C22 1.502(3) .
C22 O1 1.429(3) .
C10 C13 1.474(3) .
C10 C12 1.517(3) .
C10 C11 1.524(3) .
C10 Li1 2.129(4) .
C10 Li2 2.263(4) .
C11 C12 1.500(3) .
C11 Li2 2.740(4) .
C13 C14 1.405(3) .
C13 C18 1.407(3) .
C14 C15 1.385(3) .
C15 C16 1.381(3) .
C16 C17 1.383(3) .
C17 C18 1.384(3) .
C1 C4 1.471(3) .
C1 C3 1.519(3) .
C1 C2 1.526(3) .
C1 Li1 2.098(4) .
C1 Li2 2.201(4) .
C3 C2 1.505(3) .
C3 Li2 2.748(4) .
C2 Li1 2.368(4) .
C4 C5 1.403(3) .
C4 C9 1.407(3) .
C9 C8 1.387(3) .
C8 C7 1.376(3) .
C7 C6 1.389(3) .
C6 C5 1.382(3) .
C31 C32 1.519(3) .
C31 C31 1.523(4) 2_656
C32 C33 1.524(3) .
Li2 O2 1.952(3) .
Li2 O3 1.988(3) .
Li2 Li1 2.448(5) .
Li1 O1 1.920(4) .
